data_7023153
loop_
_publ_author_name
'Sun, Zhong'
'Wang, Hui'
'Zhang, Ying'
'Li, Jingshuang'
'Zhao, Yang'
'Jiang, Wuning'
'Wang, Li'

_publ_section_title
;
 One-dimensional infinite chain structures of [Al2(OH)4(H2O)4]X2 (X = I,
 Br, Cl): an aggregate of Al2 species and a precursor of Al(OH)3.
;
_journal_issue 36
_journal_name_full 'Dalton transactions (Cambridge, England : 2003)'
_journal_page_first 12956
_journal_page_last 12964
_journal_paper_doi 10.1039/c3dt50811k
_journal_volume 42
_journal_year 2013
_chemical_formula_moiety 'Al H6 O4, Br'
_chemical_formula_sum 'Al Br H6 O4'
_chemical_formula_weight 176.94
_chemical_name_common 'polyaluminum bromide'
_chemical_name_systematic 'polyaluminum bromide'
_space_group_IT_number 15
_symmetry_cell_setting monoclinic
_symmetry_space_group_name_Hall '-C 2yc'
_symmetry_space_group_name_H-M 'C 1 2/c 1'
_atom_sites_solution_hydrogens mixed
_atom_sites_solution_primary Patterson
_atom_sites_solution_secondary difmap
_audit_creation_method SHELXL-97
_cell_angle_alpha 90.00
_cell_angle_beta 122.958(2)
_cell_angle_gamma 90.00
_cell_formula_units_Z 4
_cell_length_a 9.1124(2)
_cell_length_b 13.3718(4)
_cell_length_c 5.1453(2)
_cell_measurement_reflns_used 392
_cell_measurement_temperature 296(2)
_cell_measurement_theta_max 59.94
_cell_measurement_theta_min 6.62
_cell_volume 526.06(3)
_computing_cell_refinement 'PANalytical HighScore Plus'
_computing_data_collection 'Rigaku DMAX-2500'
_computing_data_reduction 'Le Bail'
_computing_molecular_graphics 'Bruker SHELXTL'
_computing_publication_material 'Bruker SHELXTL'
_computing_structure_refinement 'SHELXL-97 (Sheldrick, 2008)'
_computing_structure_solution 'SHELXS-97 (Sheldrick, 2008)'
_diffrn_ambient_temperature 296(2)
_diffrn_measured_fraction_theta_full 1.000
_diffrn_measured_fraction_theta_max 1.000
_diffrn_measurement_device_type diffractometer
_diffrn_measurement_method '2-theta/theta scans'
_diffrn_radiation_monochromator Fixed
_diffrn_radiation_source 'anode rotated X-ray tube'
_diffrn_radiation_type CuK\a1
_diffrn_radiation_wavelength 1.54060
_diffrn_reflns_av_R_equivalents 0.0000
_diffrn_reflns_av_sigmaI/netI 0.0176
_diffrn_reflns_limit_h_max 10
_diffrn_reflns_limit_h_min 0
_diffrn_reflns_limit_k_max 14
_diffrn_reflns_limit_k_min 0
_diffrn_reflns_limit_l_max 4
_diffrn_reflns_limit_l_min -5
_diffrn_reflns_number 414
_diffrn_reflns_theta_full 59.94
_diffrn_reflns_theta_max 59.94
_diffrn_reflns_theta_min 6.62
_exptl_absorpt_coefficient_mu 11.588
_exptl_absorpt_correction_T_max 0.8929
_exptl_absorpt_correction_T_min 0.8929
_exptl_absorpt_correction_type empirical
_exptl_absorpt_process_details 'PANalytical HighScore Plus'
_exptl_crystal_colour 'light yellow'
_exptl_crystal_density_diffrn 2.234
_exptl_crystal_density_meas 2.22
_exptl_crystal_density_method pycnometer
_exptl_crystal_description powder
_exptl_crystal_F_000 344
_exptl_crystal_size_max 0.01
_exptl_crystal_size_mid 0.01
_exptl_crystal_size_min 0.01
_refine_diff_density_max 0.397
_refine_diff_density_min -0.378
_refine_diff_density_rms 0.109
_refine_ls_extinction_method none
_refine_ls_goodness_of_fit_ref 1.060
_refine_ls_hydrogen_treatment mixed
_refine_ls_matrix_type full
_refine_ls_number_parameters 35
_refine_ls_number_reflns 392
_refine_ls_number_restraints 3
_refine_ls_restrained_S_all 1.055
_refine_ls_R_factor_all 0.0205
_refine_ls_R_factor_gt 0.0205
_refine_ls_shift/su_max 0.000
_refine_ls_shift/su_mean 0.000
_refine_ls_structure_factor_coef Fsqd
_refine_ls_weighting_details 'calc w=1/[\s^2^(Fo^2^)+(0.0477P)^2^+0.1555P] where P=(Fo^2^+2Fc^2^)/3'
_refine_ls_weighting_scheme calc
_refine_ls_wR_factor_gt 0.0580
_refine_ls_wR_factor_ref 0.0580
_reflns_number_gt 390
_reflns_number_total 392
_reflns_threshold_expression >2sigma(I)
_cod_data_source_file c3dt50811k.cif
_cod_data_source_block AlH6O4Br
_cod_depositor_comments
;
The following automatic conversions were performed:

'_symmetry_cell_setting' value 'Monoclinic' changed to 'monoclinic'
according to /home/saulius/struct/CIF-dictionaries/cif_core.dic
dictionary named 'cif_core.dic' version 2.4.2 from 2011-04-26.

Automatic conversion script
Id: cif_fix_values 1891 2012-01-12 08:04:46Z andrius 

The following automatic conversions were performed:

'_atom_sites_solution_hydrogens' value 'difmap & geom' was changed to
'mixed'.

Automatic conversion script
Id: cif_fix_values 6452 2018-10-05 10:23:21Z andrius 
;
_cod_original_sg_symbol_H-M 'C 2/c'
_cod_database_code 7023153

loop_
_symmetry_equiv_pos_as_xyz
'x, y, z'
'-x, y, -z+1/2'
'x+1/2, y+1/2, z'
'-x+1/2, y+1/2, -z+1/2'
'-x, -y, -z'
'x, -y, z-1/2'
'-x+1/2, -y+1/2, -z'
'x+1/2, -y+1/2, z-1/2'

loop_
_atom_site_label
_atom_site_type_symbol
_atom_site_fract_x
_atom_site_fract_y
_atom_site_fract_z
_atom_site_U_iso_or_equiv
_atom_site_adp_type
_atom_site_occupancy
_atom_site_symmetry_multiplicity
_atom_site_calc_flag
_atom_site_refinement_flags
Br Br 0.0000 0.655371(16) 0.7500 0.0118(2) Uani 1 2 d S
Al Al 0.5000 0.45245(7) 0.2500 0.0187(3) Uani 1 2 d S
O1 O 0.63765(12) 0.53916(7) 0.1870(2) 0.0071(3) Uani 1 1 d .
H1 H 0.7311 0.5660 0.3127 0.009 Uiso 1 1 calc R
O2 O 0.3521(2) 0.33832(8) 0.2317(4) 0.0118(4) Uani 1 1 d D
H2A H 0.2658(19) 0.3491(9) 0.239(6) 0.014 Uiso 1 1 d D
H2B H 0.3843(19) 0.2815(5) 0.298(4) 0.014 Uiso 1 1 d D

loop_
_atom_site_aniso_label
_atom_site_aniso_U_11
_atom_site_aniso_U_22
_atom_site_aniso_U_33
_atom_site_aniso_U_23
_atom_site_aniso_U_13
_atom_site_aniso_U_12
Br 0.0113(3) 0.0119(3) 0.0129(3) 0.000 0.0069(2) 0.000
Al 0.0181(5) 0.0193(5) 0.0192(5) 0.000 0.0105(4) 0.000
O1 0.0062(5) 0.0077(6) 0.0082(5) 0.0003(4) 0.0043(4) 0.0007(4)
O2 0.0104(8) 0.0126(9) 0.0126(9) 0.0001(4) 0.0065(7) 0.0004(4)

loop_
_atom_type_symbol
_atom_type_description
_atom_type_scat_dispersion_real
_atom_type_scat_dispersion_imag
_atom_type_scat_source
Al Al 0.2130 0.2455 'International Tables Vol C Tables 4.2.6.8 and 6.1.1.4'
Br Br -0.6763 1.2805 'International Tables Vol C Tables 4.2.6.8 and 6.1.1.4'
H H 0.0000 0.0000 'International Tables Vol C Tables 4.2.6.8 and 6.1.1.4'
O O 0.0492 0.0322 'International Tables Vol C Tables 4.2.6.8 and 6.1.1.4'

loop_
_geom_angle_atom_site_label_1
_geom_angle_atom_site_label_2
_geom_angle_atom_site_label_3
_geom_angle
_geom_angle_site_symmetry_1
_geom_angle_site_symmetry_3
O1 Al O1 102.94(7) . 2_655
O1 Al O1 95.52(5) . 6_566
O1 Al O1 80.21(5) 2_655 6_566
O1 Al O1 80.21(5) . 5_665
O1 Al O1 95.52(5) 2_655 5_665
O1 Al O1 173.20(9) 6_566 5_665
O1 Al O2 164.98(6) . .
O1 Al O2 89.01(5) 2_655 .
O1 Al O2 95.45(6) 6_566 .
O1 Al O2 89.73(6) 5_665 .
O1 Al O2 89.01(5) . 2_655
O1 Al O2 164.98(6) 2_655 2_655
O1 Al O2 89.73(6) 6_566 2_655
O1 Al O2 95.45(6) 5_665 2_655
O2 Al O2 80.82(9) . 2_655
O1 Al Al 102.04(5) . 5_666
O1 Al Al 40.48(3) 2_655 5_666
O1 Al Al 39.73(3) 6_566 5_666
O1 Al Al 135.77(5) 5_665 5_666
O2 Al Al 92.95(5) . 5_666
O2 Al Al 128.56(5) 2_655 5_666
O1 Al Al 40.48(3) . 5_665
O1 Al Al 102.04(5) 2_655 5_665
O1 Al Al 135.77(5) 6_566 5_665
O1 Al Al 39.73(3) 5_665 5_665
O2 Al Al 128.56(5) . 5_665
O2 Al Al 92.95(5) 2_655 5_665
Al Al Al 127.40(7) 5_666 5_665
Al O1 Al 99.79(5) . 5_665
Al O1 H1 130.1 . .
Al O1 H1 130.1 5_665 .
Al O2 H2A 120.1(9) . .
Al O2 H2B 127.4(10) . .
H2A O2 H2B 106(2) . .

loop_
_geom_bond_atom_site_label_1
_geom_bond_atom_site_label_2
_geom_bond_distance
_geom_bond_site_symmetry_2
Al O1 1.8614(10) .
Al O1 1.8614(9) 2_655
Al O1 1.8904(9) 6_566
Al O1 1.8904(9) 5_665
Al O2 2.0043(14) .
Al O2 2.0043(14) 2_655
Al Al 2.8697(9) 5_666
Al Al 2.8697(9) 5_665
O1 Al 1.8904(9) 5_665
O1 H1 0.8200 .
O2 H2A 0.8200(10) .
O2 H2B 0.8198(10) .

loop_
_geom_torsion_atom_site_label_1
_geom_torsion_atom_site_label_2
_geom_torsion_atom_site_label_3
_geom_torsion_atom_site_label_4
_geom_torsion
_geom_torsion_site_symmetry_1
_geom_torsion_site_symmetry_4
O1 Al O1 Al -93.47(5) 2_655 5_665
O1 Al O1 Al -174.66(7) 6_566 5_665
O1 Al O1 Al 0.0 5_665 5_665
O2 Al O1 Al 48.6(2) . 5_665
O2 Al O1 Al 95.71(7) 2_655 5_665
Al Al O1 Al -134.96(6) 5_666 5_665
